data_4509040
loop_
_publ_author_name
'Wang, Ying'
'Zhao, Xiao-Qing'
'Shi, Wei'
'Cheng, Peng'
'Liao, Dai-Zheng'
'Yan, Shi-Ping'

_publ_section_title
;
 Self-Assembly of a Series of Metal&#x2212;Organic Frameworks Based on
 4-Pyridyl-1,2,4-triazole and Copper(II) Ion
;
_journal_issue 5
_journal_name_full 'Crystal Growth &amp; Design'
_journal_page_first 2137
_journal_paper_doi 10.1021/cg800719u
_journal_volume 9
_journal_year 2009
_chemical_formula_sum 'C7 H9 Cu N5 O5'
_chemical_formula_weight 306.73
_chemical_name_systematic
; 
 ? 
;
_space_group_IT_number 19
_symmetry_cell_setting orthorhombic
_symmetry_space_group_name_Hall 'P 2ac 2ab'
_symmetry_space_group_name_H-M 'P 21 21 21'
_atom_sites_solution_hydrogens geom
_atom_sites_solution_primary direct
_atom_sites_solution_secondary difmap
_audit_creation_method SHELXL-97
_cell_angle_alpha 90.00
_cell_angle_beta 90.00
_cell_angle_gamma 90.00
_cell_formula_units_Z 4
_cell_length_a 6.7418(12)
_cell_length_b 12.143(2)
_cell_length_c 13.040(2)
_cell_measurement_reflns_used 762
_cell_measurement_temperature 293(2)
_cell_measurement_theta_max 21.75
_cell_measurement_theta_min 2.29
_cell_volume 1067.5(3)
_computing_cell_refinement 'Bruker XSCANS'
_computing_data_collection 'Bruker XSCANS'
_computing_data_reduction 'Bruker SHELXTL'
_computing_molecular_graphics 'Bruker SHELXTL'
_computing_publication_material 'Bruker SHELXTL'
_computing_structure_refinement 'SHELXL-97 (Sheldrick, 1997)'
_computing_structure_solution 'SHELXS-97 (Sheldrick, 1990)'
_diffrn_ambient_temperature 293(2)
_diffrn_measured_fraction_theta_full 1.000
_diffrn_measured_fraction_theta_max 1.000
_diffrn_measurement_device_type 'CCD area detector'
_diffrn_measurement_method 'phi and omega scans'
_diffrn_radiation_monochromator graphite
_diffrn_radiation_source 'fine-focus sealed tube'
_diffrn_radiation_type MoK\a
_diffrn_radiation_wavelength 0.71073
_diffrn_reflns_av_R_equivalents 0.0466
_diffrn_reflns_av_sigmaI/netI 0.0654
_diffrn_reflns_limit_h_max 8
_diffrn_reflns_limit_h_min -8
_diffrn_reflns_limit_k_max 14
_diffrn_reflns_limit_k_min -14
_diffrn_reflns_limit_l_max 15
_diffrn_reflns_limit_l_min -11
_diffrn_reflns_number 5846
_diffrn_reflns_theta_full 25.03
_diffrn_reflns_theta_max 25.03
_diffrn_reflns_theta_min 2.29
_exptl_absorpt_coefficient_mu 2.071
_exptl_absorpt_correction_T_max 1.000000
_exptl_absorpt_correction_T_min 0.718028
_exptl_absorpt_correction_type multi-scan
_exptl_absorpt_process_details SADABS
_exptl_crystal_colour blue
_exptl_crystal_density_diffrn 1.909
_exptl_crystal_density_meas ?
_exptl_crystal_density_method 'not measured'
_exptl_crystal_description PLATE
_exptl_crystal_F_000 620
_exptl_crystal_size_max 0.24
_exptl_crystal_size_mid 0.15
_exptl_crystal_size_min 0.04
_refine_diff_density_max 0.396
_refine_diff_density_min -0.496
_refine_diff_density_rms 0.081
_refine_ls_abs_structure_details 'Flack H D (1983), Acta Cryst. A39, 876-881'
_refine_ls_abs_structure_Flack 0.00(5)
_refine_ls_extinction_method none
_refine_ls_goodness_of_fit_ref 1.058
_refine_ls_hydrogen_treatment mixed
_refine_ls_matrix_type full
_refine_ls_number_parameters 167
_refine_ls_number_reflns 1888
_refine_ls_number_restraints 4
_refine_ls_restrained_S_all 1.057
_refine_ls_R_factor_all 0.0529
_refine_ls_R_factor_gt 0.0361
_refine_ls_shift/su_max 0.000
_refine_ls_shift/su_mean 0.000
_refine_ls_structure_factor_coef Fsqd
_refine_ls_weighting_details 'calc w=1/[\s^2^(Fo^2^)+(0.0108P)^2^+0.8038P] where P=(Fo^2^+2Fc^2^)/3'
_refine_ls_weighting_scheme calc
_refine_ls_wR_factor_gt 0.0786
_refine_ls_wR_factor_ref 0.0842
_reflns_number_gt 1501
_reflns_number_total 1888
_reflns_threshold_expression >2sigma(I)
_cod_data_source_file cg800719usup1.cif
_cod_data_source_block 3
_cod_depositor_comments
;
The following automatic conversions were performed:

'_symmetry_cell_setting' value 'Orthorhombic' changed to
'orthorhombic' according to
/home/saulius/struct/CIF-dictionaries/cif_core.dic dictionary named
'cif_core.dic' version 2.4.2 from
2011-04-26.

'_exptl_absorpt_correction_type' value 'MULTI-SCAN'
changed to 'multi-scan' according to
/home/saulius/struct/CIF-dictionaries/cif_core.dic dictionary named
'cif_core.dic' version 2.4.2 from 2011-04-26.

Automatic conversion script
Id: cif_fix_values 1891 2012-01-12 08:04:46Z andrius 

The following automatic conversions were performed:

'_exptl_crystal_density_meas' value 'none' was changed to '?' - the
value is perceived as not measured.

Automatic conversion script
Id: cif_fix_values 3008 2015-01-20 13:52:24Z robertas 
;
_cod_original_sg_symbol_H-M P2(1)2(1)2(1)
_cod_database_code 4509040

loop_
_symmetry_equiv_pos_as_xyz
'x, y, z'
'-x+1/2, -y, z+1/2'
'-x, y+1/2, -z+1/2'
'x+1/2, -y+1/2, -z'

loop_
_atom_site_label
_atom_site_type_symbol
_atom_site_fract_x
_atom_site_fract_y
_atom_site_fract_z
_atom_site_U_iso_or_equiv
_atom_site_adp_type
_atom_site_occupancy
_atom_site_symmetry_multiplicity
_atom_site_calc_flag
_atom_site_refinement_flags
Cu1 Cu 0.33265(8) 0.76142(4) 0.50120(6) 0.02175(17) Uani 1 1 d .
O1 O 0.5812(5) 0.7480(3) 0.4263(2) 0.0218(7) Uani 1 1 d D
H1A H 0.569(9) 0.690(2) 0.391(3) 0.019(14) Uiso 1 1 d D
O2 O 0.9099(8) 0.0725(3) 0.3306(3) 0.0618(13) Uani 1 1 d D
H2A H 0.9353 0.0490 0.3906 0.093 Uiso 1 1 d RD
H2B H 0.7966 0.0562 0.3064 0.093 Uiso 1 1 d RD
N1 N 0.6130(6) 0.4545(3) 0.9811(3) 0.0264(10) Uani 1 1 d .
N2 N 0.5782(6) 0.6636(3) 0.7782(3) 0.0217(9) Uani 1 1 d .
N3 N 0.6817(6) 0.7213(3) 0.6308(3) 0.0210(9) Uani 1 1 d .
N4 N 0.4791(6) 0.7231(3) 0.6300(3) 0.0207(9) Uani 1 1 d .
C1 C 0.5579(10) 0.6813(4) 0.9648(4) 0.0337(14) Uani 1 1 d .
H1 H 0.5433 0.7572 0.9591 0.040 Uiso 1 1 calc R
C2 C 0.5592(11) 0.6299(4) 1.0595(4) 0.0410(16) Uani 1 1 d .
H2 H 0.5399 0.6703 1.1193 0.049 Uiso 1 1 calc R
C3 C 0.5894(10) 0.5184(4) 1.0635(4) 0.0356(15) Uani 1 1 d .
H3 H 0.5937 0.4852 1.1277 0.043 Uiso 1 1 calc R
C4 C 0.6058(9) 0.5044(4) 0.8901(4) 0.0238(13) Uani 1 1 d .
H4 H 0.6196 0.4618 0.8313 0.029 Uiso 1 1 calc R
C5 C 0.5791(8) 0.6155(4) 0.8795(3) 0.0218(10) Uani 1 1 d .
C6 C 0.7371(8) 0.6853(4) 0.7203(3) 0.0231(11) Uani 1 1 d .
H6 H 0.8681 0.6761 0.7410 0.028 Uiso 1 1 calc R
C7 C 0.4193(8) 0.6879(4) 0.7193(3) 0.0252(11) Uani 1 1 d .
H7 H 0.2876 0.6807 0.7393 0.030 Uiso 1 1 calc R
N5 N 0.4123(7) 0.4839(4) 0.3833(4) 0.0347(11) Uani 1 1 d .
O3 O 0.4147(7) 0.3841(3) 0.3746(3) 0.0463(11) Uani 1 1 d .
O4 O 0.4469(7) 0.5446(3) 0.3079(3) 0.0549(12) Uani 1 1 d .
O5 O 0.3759(7) 0.5282(3) 0.4671(3) 0.0529(13) Uani 1 1 d .

loop_
_atom_site_aniso_label
_atom_site_aniso_U_11
_atom_site_aniso_U_22
_atom_site_aniso_U_33
_atom_site_aniso_U_23
_atom_site_aniso_U_13
_atom_site_aniso_U_12
Cu1 0.0168(3) 0.0324(3) 0.0161(3) 0.0035(3) -0.0005(3) 0.0001(2)
O1 0.0176(16) 0.0304(19) 0.0175(16) 0.0009(15) 0.0016(16) -0.0025(16)
O2 0.071(3) 0.068(3) 0.046(3) -0.006(2) 0.002(3) 0.000(3)
N1 0.033(3) 0.025(2) 0.021(3) 0.0049(18) -0.003(2) 0.0038(17)
N2 0.020(2) 0.028(2) 0.017(2) 0.0053(17) 0.001(2) -0.0021(18)
N3 0.017(3) 0.028(2) 0.018(2) -0.0007(18) -0.0015(17) -0.0002(19)
N4 0.020(3) 0.025(2) 0.017(2) 0.0052(18) 0.0028(17) 0.0025(18)
C1 0.052(4) 0.025(3) 0.024(3) 0.007(2) 0.001(3) 0.003(3)
C2 0.068(5) 0.032(3) 0.023(3) -0.004(3) 0.006(3) 0.007(3)
C3 0.051(4) 0.031(3) 0.025(3) 0.010(2) 0.004(3) 0.008(3)
C4 0.028(3) 0.024(3) 0.019(3) -0.002(2) -0.002(3) 0.003(2)
C5 0.019(3) 0.033(3) 0.013(2) 0.002(2) 0.000(2) 0.002(2)
C6 0.017(3) 0.035(3) 0.017(3) 0.000(2) 0.000(2) 0.001(2)
C7 0.025(3) 0.032(3) 0.019(3) 0.004(2) -0.001(2) 0.006(2)
N5 0.023(3) 0.049(3) 0.032(3) -0.005(2) -0.005(2) -0.004(2)
O3 0.051(3) 0.031(2) 0.057(3) -0.013(2) 0.006(3) -0.003(2)
O4 0.076(4) 0.059(3) 0.029(2) 0.008(2) 0.008(2) 0.004(3)
O5 0.081(4) 0.051(2) 0.027(2) -0.0141(17) 0.012(2) -0.008(2)

loop_
_atom_type_symbol
_atom_type_description
_atom_type_scat_dispersion_real
_atom_type_scat_dispersion_imag
_atom_type_scat_source
C C 0.0033 0.0016 'International Tables Vol C Tables 4.2.6.8 and 6.1.1.4'
H H 0.0000 0.0000 'International Tables Vol C Tables 4.2.6.8 and 6.1.1.4'
N N 0.0061 0.0033 'International Tables Vol C Tables 4.2.6.8 and 6.1.1.4'
O O 0.0106 0.0060 'International Tables Vol C Tables 4.2.6.8 and 6.1.1.4'
Cu Cu 0.3201 1.2651 'International Tables Vol C Tables 4.2.6.8 and 6.1.1.4'

loop_
_geom_angle_atom_site_label_1
_geom_angle_atom_site_label_2
_geom_angle_atom_site_label_3
_geom_angle
_geom_angle_site_symmetry_1
_geom_angle_site_symmetry_3
O1 Cu1 O1 171.75(3) 4_466 .
O1 Cu1 N4 90.46(14) 4_466 .
O1 Cu1 N4 88.69(14) . .
O1 Cu1 N3 88.93(14) 4_466 4_466
O1 Cu1 N3 90.85(15) . 4_466
N4 Cu1 N3 172.54(17) . 4_466
O1 Cu1 N1 98.32(15) 4_466 3_656
O1 Cu1 N1 89.92(15) . 3_656
N4 Cu1 N1 94.11(15) . 3_656
N3 Cu1 N1 93.34(14) 4_466 3_656
Cu1 O1 Cu1 120.74(15) 4_566 .
Cu1 O1 H1A 107(4) 4_566 .
Cu1 O1 H1A 105(4) . .
H2A O2 H2B 116.4 . .
C4 N1 C3 116.6(4) . .
C4 N1 Cu1 122.6(3) . 3_646
C3 N1 Cu1 120.8(3) . 3_646
C6 N2 C7 105.7(4) . .
C6 N2 C5 126.4(4) . .
C7 N2 C5 127.7(4) . .
C6 N3 N4 107.4(4) . .
C6 N3 Cu1 131.1(3) . 4_566
N4 N3 Cu1 119.9(3) . 4_566
C7 N4 N3 107.3(4) . .
C7 N4 Cu1 132.3(4) . .
N3 N4 Cu1 120.1(3) . .
C5 C1 C2 117.3(4) . .
C5 C1 H1 121.4 . .
C2 C1 H1 121.4 . .
C3 C2 C1 118.7(5) . .
C3 C2 H2 120.6 . .
C1 C2 H2 120.6 . .
N1 C3 C2 124.2(5) . .
N1 C3 H3 117.9 . .
C2 C3 H3 117.9 . .
N1 C4 C5 122.9(5) . .
N1 C4 H4 118.6 . .
C5 C4 H4 118.6 . .
C4 C5 C1 120.3(4) . .
C4 C5 N2 119.4(4) . .
C1 C5 N2 120.3(4) . .
N3 C6 N2 110.1(4) . .
N3 C6 H6 125.0 . .
N2 C6 H6 125.0 . .
N4 C7 N2 109.5(5) . .
N4 C7 H7 125.2 . .
N2 C7 H7 125.2 . .
O3 N5 O5 121.1(5) . .
O3 N5 O4 120.7(5) . .
O5 N5 O4 118.2(5) . .

loop_
_geom_bond_atom_site_label_1
_geom_bond_atom_site_label_2
_geom_bond_distance
_geom_bond_site_symmetry_2
Cu1 O1 1.944(4) 4_466
Cu1 O1 1.947(3) .
Cu1 N4 2.003(4) .
Cu1 N3 2.010(4) 4_466
Cu1 N1 2.384(3) 3_656
O1 Cu1 1.944(4) 4_566
O1 H1A 0.841(10) .
O2 H2A 0.8499 .
O2 H2B 0.8500 .
N1 C4 1.333(6) .
N1 C3 1.335(6) .
N1 Cu1 2.384(3) 3_646
N2 C6 1.337(6) .
N2 C7 1.350(6) .
N2 C5 1.444(5) .
N3 C6 1.301(6) .
N3 N4 1.366(5) .
N3 Cu1 2.010(4) 4_566
N4 C7 1.304(6) .
C1 C5 1.378(6) .
C1 C2 1.383(7) .
C1 H1 0.9300 .
C2 C3 1.370(7) .
C2 H2 0.9300 .
C3 H3 0.9300 .
C4 C5 1.368(6) .
C4 H4 0.9300 .
C6 H6 0.9300 .
C7 H7 0.9300 .
N5 O3 1.217(5) .
N5 O5 1.242(5) .
N5 O4 1.251(5) .

loop_
_geom_torsion_atom_site_label_1
_geom_torsion_atom_site_label_2
_geom_torsion_atom_site_label_3
_geom_torsion_atom_site_label_4
_geom_torsion
_geom_torsion_site_symmetry_1
_geom_torsion_site_symmetry_4
O1 Cu1 O1 Cu1 -96.5(8) 4_466 4_566
N4 Cu1 O1 Cu1 -12.3(2) . 4_566
N3 Cu1 O1 Cu1 175.1(2) 4_466 4_566
N1 Cu1 O1 Cu1 81.79(19) 3_656 4_566
C6 N3 N4 C7 -0.1(5) . .
Cu1 N3 N4 C7 167.1(3) 4_566 .
C6 N3 N4 Cu1 -174.8(3) . .
Cu1 N3 N4 Cu1 -7.6(5) 4_566 .
O1 Cu1 N4 C7 10.2(4) 4_466 .
O1 Cu1 N4 C7 -161.6(4) . .
N3 Cu1 N4 C7 -75.1(14) 4_466 .
N1 Cu1 N4 C7 108.6(4) 3_656 .
O1 Cu1 N4 N3 -176.6(4) 4_466 .
O1 Cu1 N4 N3 11.6(4) . .
N3 Cu1 N4 N3 98.1(13) 4_466 .
N1 Cu1 N4 N3 -78.3(4) 3_656 .
C5 C1 C2 C3 2.7(11) . .
C4 N1 C3 C2 -0.1(9) . .
Cu1 N1 C3 C2 179.5(6) 3_646 .
C1 C2 C3 N1 -1.8(11) . .
C3 N1 C4 C5 1.0(8) . .
Cu1 N1 C4 C5 -178.5(4) 3_646 .
N1 C4 C5 C1 -0.1(9) . .
N1 C4 C5 N2 178.4(5) . .
C2 C1 C5 C4 -1.8(10) . .
C2 C1 C5 N2 179.7(6) . .
C6 N2 C5 C4 -78.1(7) . .
C7 N2 C5 C4 96.4(6) . .
C6 N2 C5 C1 100.4(7) . .
C7 N2 C5 C1 -85.1(7) . .
N4 N3 C6 N2 -0.1(5) . .
Cu1 N3 C6 N2 -165.2(3) 4_566 .
C7 N2 C6 N3 0.1(5) . .
C5 N2 C6 N3 175.6(4) . .
N3 N4 C7 N2 0.1(5) . .
Cu1 N4 C7 N2 174.0(3) . .
C6 N2 C7 N4 -0.2(5) . .
C5 N2 C7 N4 -175.6(4) . .
